data_4025299
loop_
_publ_author_name
'Perla Y. L\'opez-Camacho'
'Pedro Joseph-Nathan'
'B\'arbara Gordillo-Rom\'an'
'Oscar R. Su\'arez-Castillo'
'Martha S. Morales-R\'ios'

_publ_section_title
;
 Cascade [1,3]-Sigmatropic Rearrangements of Ketene O,O-Acetals: Kinetic
 and DFT Level Mechanistic Studies
;
_journal_name_full 'Journal of Organic Chemistry'
_journal_page_first 1898
_journal_page_last 1910
_journal_paper_doi 10.1021/jo902520z
_journal_volume 75
_journal_year 2010
_chemical_formula_moiety 'C18 H20 N2 O4'
_chemical_formula_sum 'C18 H20 N2 O4'
_chemical_formula_weight 328.36
_chemical_name_systematic
;
Methyl 3-cyano-3a-tert-butyl-2-methoxy-3aH-furo[2,3-b]
indole-8(8aH)-carboxylate.
;
_space_group_IT_number 14
_symmetry_cell_setting monoclinic
_symmetry_space_group_name_Hall '-P 2yn'
_symmetry_space_group_name_H-M 'P 1 21/n 1'
_atom_sites_solution_hydrogens geom
_atom_sites_solution_primary direct
_atom_sites_solution_secondary difmap
_audit_creation_method SHELXL-97
_cell_angle_alpha 90.00
_cell_angle_beta 116.728(2)
_cell_angle_gamma 90.00
_cell_formula_units_Z 4
_cell_length_a 15.507(1)
_cell_length_b 7.4079(5)
_cell_length_c 16.512(1)
_cell_measurement_reflns_used 600
_cell_measurement_temperature 293(2)
_cell_measurement_theta_max 25
_cell_measurement_theta_min 2
_cell_volume 1694.13(19)
_computing_cell_refinement 'Bruker Smart'
_computing_data_collection 'Bruker Smart'
_computing_data_reduction 'Bruker Smart'
_computing_molecular_graphics 'Ortep-3 for Windows (Farrugia, 1997)'
_computing_publication_material 'WinGX publication routines (Farrugia, 1999)'
_computing_structure_refinement 'SHELXL-97 (Sheldrick, 1997)'
_computing_structure_solution 'SHELXS-97 (Sheldrick, 1997)'
_diffrn_ambient_temperature 293(2)
_diffrn_measured_fraction_theta_full 0.996
_diffrn_measured_fraction_theta_max 0.996
_diffrn_measurement_device_type 'Bruker Smart 6000 CCD'
_diffrn_measurement_method 'Phi and omega scans'
_diffrn_radiation_monochromator graphite
_diffrn_radiation_source 'fine-focus sealed tube'
_diffrn_radiation_type MoK\a
_diffrn_radiation_wavelength 0.71073
_diffrn_reflns_av_R_equivalents 0.0511
_diffrn_reflns_av_sigmaI/netI 0.0573
_diffrn_reflns_limit_h_max 19
_diffrn_reflns_limit_h_min -18
_diffrn_reflns_limit_k_max 9
_diffrn_reflns_limit_k_min -8
_diffrn_reflns_limit_l_max 20
_diffrn_reflns_limit_l_min -20
_diffrn_reflns_number 10903
_diffrn_reflns_theta_full 26.03
_diffrn_reflns_theta_max 26.03
_diffrn_reflns_theta_min 1.50
_diffrn_standards_decay_% <1
_exptl_absorpt_coefficient_mu 0.092
_exptl_absorpt_correction_type none
_exptl_crystal_colour colourless
_exptl_crystal_density_diffrn 1.287
_exptl_crystal_density_method 'not measured'
_exptl_crystal_description prism
_exptl_crystal_F_000 696
_exptl_crystal_size_max 0.32
_exptl_crystal_size_mid 0.28
_exptl_crystal_size_min 0.25
_refine_diff_density_max 0.177
_refine_diff_density_min -0.232
_refine_diff_density_rms 0.043
_refine_ls_extinction_method none
_refine_ls_goodness_of_fit_ref 0.887
_refine_ls_hydrogen_treatment mixed
_refine_ls_matrix_type full
_refine_ls_number_parameters 233
_refine_ls_number_reflns 3334
_refine_ls_number_restraints 0
_refine_ls_restrained_S_all 0.887
_refine_ls_R_factor_all 0.0825
_refine_ls_R_factor_gt 0.0430
_refine_ls_shift/su_max 0.000
_refine_ls_shift/su_mean 0.000
_refine_ls_structure_factor_coef Fsqd
_refine_ls_weighting_details 'calc w=1/[\s^2^(Fo^2^)+(0.0568P)^2^+0.0000P] where P=(Fo^2^+2Fc^2^)/3'
_refine_ls_weighting_scheme calc
_refine_ls_wR_factor_gt 0.0978
_refine_ls_wR_factor_ref 0.1109
_reflns_number_gt 1943
_reflns_number_total 3334
_reflns_threshold_expression >2sigma(I)
_cod_data_source_file jo902520z_si_002_1.cif
_cod_data_source_block 2e
_cod_original_cell_volume 1694.08(19)
_cod_database_code 4025299

loop_
_symmetry_equiv_pos_as_xyz
'x, y, z'
'-x+1/2, y+1/2, -z+1/2'
'-x, -y, -z'
'x-1/2, -y-1/2, z-1/2'

loop_
_atom_site_label
_atom_site_type_symbol
_atom_site_fract_x
_atom_site_fract_y
_atom_site_fract_z
_atom_site_U_iso_or_equiv
_atom_site_adp_type
_atom_site_occupancy
_atom_site_symmetry_multiplicity
_atom_site_calc_flag
_atom_site_refinement_flags
_atom_site_disorder_assembly
_atom_site_disorder_group
C2 C 0.75919(13) 0.1607(3) 0.10747(12) 0.0376(4) Uani 1 1 d . . .
C3 C 0.78853(13) 0.0817(2) 0.05126(11) 0.0381(4) Uani 1 1 d . . .
C3A C 0.75864(12) 0.1983(2) -0.03289(11) 0.0369(4) Uani 1 1 d . . .
C3B C 0.66657(13) 0.1268(3) -0.11064(12) 0.0409(5) Uani 1 1 d . . .
C4 C 0.64890(17) -0.0374(3) -0.15556(14) 0.0517(5) Uani 1 1 d . . .
C5 C 0.55650(18) -0.0746(4) -0.22326(14) 0.0611(6) Uani 1 1 d . . .
C6 C 0.48442(19) 0.0512(4) -0.24522(15) 0.0649(7) Uani 1 1 d . . .
C7 C 0.49945(16) 0.2136(4) -0.20031(14) 0.0572(6) Uani 1 1 d . . .
C7A C 0.59089(14) 0.2472(3) -0.13189(12) 0.0438(5) Uani 1 1 d . . .
C8A C 0.72035(13) 0.3686(2) -0.00311(11) 0.0375(4) Uani 1 1 d . . .
H8A H 0.7615 0.4738 0.0041 0.045 Uiso 1 1 calc R . .
C9 C 0.56697(15) 0.5412(3) -0.07264(14) 0.0482(5) Uani 1 1 d . . .
C10 C 0.56467(16) 0.8082(3) 0.00264(16) 0.0631(6) Uani 1 1 d . . .
H10A H 0.6069 0.8831 0.0520 0.095 Uiso 1 1 calc R . .
H10B H 0.5126 0.7660 0.0141 0.095 Uiso 1 1 calc R . .
H10C H 0.5390 0.8769 -0.0526 0.095 Uiso 1 1 calc R . .
C11 C 0.82936(15) -0.0928(3) 0.06582(13) 0.0475(5) Uani 1 1 d . . .
C12 C 0.73448(19) 0.1996(3) 0.23883(15) 0.0660(7) Uani 1 1 d . . .
H12A H 0.7439 0.1329 0.2920 0.099 Uiso 1 1 calc R . .
H12B H 0.6673 0.2283 0.2044 0.099 Uiso 1 1 calc R . .
H12C H 0.7714 0.3092 0.2565 0.099 Uiso 1 1 calc R . .
C13 C 0.84068(14) 0.2477(3) -0.06002(13) 0.0464(5) Uani 1 1 d . . .
C14 C 0.93048(14) 0.3097(3) 0.02365(15) 0.0572(6) Uani 1 1 d . . .
H14A H 0.9526 0.2142 0.0677 0.086 Uiso 1 1 calc R . .
H14B H 0.9150 0.4138 0.0492 0.086 Uiso 1 1 calc R . .
H14C H 0.9803 0.3401 0.0067 0.086 Uiso 1 1 calc R . .
C15 C 0.86794(17) 0.0847(3) -0.10077(16) 0.0650(6) Uani 1 1 d . . .
H15A H 0.8902 -0.0115 -0.0572 0.097 Uiso 1 1 calc R . .
H15B H 0.9183 0.1183 -0.1165 0.097 Uiso 1 1 calc R . .
H15C H 0.8124 0.0450 -0.1541 0.097 Uiso 1 1 calc R . .
C16 C 0.80567(18) 0.3996(3) -0.13038(16) 0.0702(7) Uani 1 1 d . . .
H13C H 0.8557 0.4297 -0.1472 0.105 Uiso 1 1 calc R . .
H16A H 0.7901 0.5039 -0.1050 0.105 Uiso 1 1 calc R . .
H16B H 0.7493 0.3604 -0.1831 0.105 Uiso 1 1 calc R . .
N8 N 0.62375(11) 0.3987(2) -0.07268(10) 0.0437(4) Uani 1 1 d . . .
N11 N 0.86223(16) -0.2346(3) 0.07696(14) 0.0747(6) Uani 1 1 d . . .
O1 O 0.71816(9) 0.32313(17) 0.08254(8) 0.0437(3) Uani 1 1 d . . .
O2 O 0.76578(10) 0.09247(18) 0.18429(8) 0.0519(4) Uani 1 1 d . . .
O9 O 0.48323(11) 0.5580(2) -0.12464(11) 0.0739(5) Uani 1 1 d . . .
O10 O 0.61799(10) 0.65584(19) -0.00585(10) 0.0543(4) Uani 1 1 d . . .
H4A H 0.7025(13) -0.127(3) -0.1385(11) 0.040(5) Uiso 1 1 d . . .
H5A H 0.5443(16) -0.189(3) -0.2543(15) 0.072(7) Uiso 1 1 d . . .
H6A H 0.4213(16) 0.025(3) -0.2927(15) 0.068(7) Uiso 1 1 d . . .
H7A H 0.4530(15) 0.306(3) -0.2135(13) 0.058(6) Uiso 1 1 d . . .

loop_
_atom_site_aniso_label
_atom_site_aniso_U_11
_atom_site_aniso_U_22
_atom_site_aniso_U_33
_atom_site_aniso_U_23
_atom_site_aniso_U_13
_atom_site_aniso_U_12
C2 0.0369(10) 0.0371(11) 0.0361(9) 0.0045(9) 0.0140(8) -0.0006(8)
C3 0.0391(10) 0.0351(11) 0.0408(10) -0.0001(8) 0.0186(9) 0.0020(8)
C3A 0.0390(10) 0.0360(11) 0.0372(10) 0.0016(8) 0.0186(8) 0.0025(8)
C3B 0.0439(11) 0.0479(13) 0.0348(9) -0.0001(9) 0.0211(9) -0.0017(9)
C4 0.0572(14) 0.0574(15) 0.0464(12) -0.0066(11) 0.0286(11) -0.0024(12)
C5 0.0713(17) 0.0702(18) 0.0466(13) -0.0172(12) 0.0307(13) -0.0192(14)
C6 0.0497(14) 0.095(2) 0.0426(12) -0.0063(13) 0.0146(12) -0.0129(15)
C7 0.0447(13) 0.0766(18) 0.0448(12) 0.0019(12) 0.0152(11) 0.0027(13)
C7A 0.0427(12) 0.0524(13) 0.0372(10) 0.0044(9) 0.0188(10) -0.0008(10)
C8A 0.0388(10) 0.0386(11) 0.0388(9) 0.0052(8) 0.0207(8) 0.0040(8)
C9 0.0438(13) 0.0496(13) 0.0546(12) 0.0127(11) 0.0251(11) 0.0083(11)
C10 0.0693(15) 0.0494(14) 0.0852(16) 0.0048(12) 0.0476(14) 0.0160(12)
C11 0.0498(12) 0.0445(13) 0.0473(11) 0.0010(10) 0.0211(10) 0.0025(10)
C12 0.0900(18) 0.0706(17) 0.0539(13) 0.0001(12) 0.0469(13) 0.0083(13)
C13 0.0458(12) 0.0511(13) 0.0515(12) 0.0013(10) 0.0301(10) 0.0002(9)
C14 0.0466(12) 0.0593(15) 0.0727(14) -0.0059(12) 0.0331(11) -0.0073(10)
C15 0.0617(14) 0.0741(17) 0.0780(16) -0.0156(13) 0.0480(13) -0.0036(12)
C16 0.0777(17) 0.0800(18) 0.0729(15) 0.0205(13) 0.0516(14) 0.0045(13)
N8 0.0402(9) 0.0446(10) 0.0438(9) 0.0034(8) 0.0166(8) 0.0074(8)
N11 0.0882(15) 0.0481(13) 0.0846(15) 0.0071(11) 0.0360(12) 0.0199(11)
O1 0.0542(8) 0.0414(8) 0.0412(7) 0.0039(6) 0.0266(6) 0.0089(6)
O2 0.0717(10) 0.0484(9) 0.0418(7) 0.0063(6) 0.0311(7) 0.0064(7)
O9 0.0464(10) 0.0746(12) 0.0839(11) 0.0059(9) 0.0145(9) 0.0185(8)
O10 0.0523(9) 0.0457(9) 0.0689(9) 0.0021(8) 0.0308(8) 0.0107(7)

loop_
_atom_type_symbol
_atom_type_description
_atom_type_scat_dispersion_real
_atom_type_scat_dispersion_imag
_atom_type_scat_source
C C 0.0033 0.0016 'International Tables Vol C Tables 4.2.6.8 and 6.1.1.4'
H H 0.0000 0.0000 'International Tables Vol C Tables 4.2.6.8 and 6.1.1.4'
N N 0.0061 0.0033 'International Tables Vol C Tables 4.2.6.8 and 6.1.1.4'
O O 0.0106 0.0060 'International Tables Vol C Tables 4.2.6.8 and 6.1.1.4'

loop_
_geom_angle_atom_site_label_1
_geom_angle_atom_site_label_2
_geom_angle_atom_site_label_3
_geom_angle
_geom_angle_site_symmetry_1
_geom_angle_site_symmetry_3
_geom_angle_publ_flag
O2 C2 O1 117.32(16) . . ?
O2 C2 C3 126.35(17) . . ?
O1 C2 C3 116.32(15) . . ?
C2 C3 C11 123.27(17) . . ?
C2 C3 C3A 109.04(16) . . ?
C11 C3 C3A 127.22(16) . . ?
C3 C3A C3B 110.93(15) . . ?
C3 C3A C8A 99.99(13) . . ?
C3B C3A C8A 101.60(14) . . ?
C3 C3A C13 116.10(15) . . ?
C3B C3A C13 114.42(14) . . ?
C8A C3A C13 111.88(15) . . ?
C4 C3B C7A 119.19(18) . . ?
C4 C3B C3A 129.89(18) . . ?
C7A C3B C3A 110.78(16) . . ?
C3B C4 C5 119.2(2) . . ?
C6 C5 C4 120.0(2) . . ?
C5 C6 C7 122.0(2) . . ?
C6 C7 C7A 117.4(2) . . ?
C7 C7A C3B 122.1(2) . . ?
C7 C7A N8 128.5(2) . . ?
C3B C7A N8 109.42(16) . . ?
N8 C8A O1 109.76(14) . . ?
N8 C8A C3A 106.28(14) . . ?
O1 C8A C3A 107.12(13) . . ?
O9 C9 O10 125.1(2) . . ?
O9 C9 N8 124.5(2) . . ?
O10 C9 N8 110.34(17) . . ?
N11 C11 C3 179.5(2) . . ?
C14 C13 C16 109.50(18) . . ?
C14 C13 C15 108.37(17) . . ?
C16 C13 C15 108.65(17) . . ?
C14 C13 C3A 109.79(15) . . ?
C16 C13 C3A 109.37(16) . . ?
C15 C13 C3A 111.13(16) . . ?
C9 N8 C7A 125.04(17) . . ?
C9 N8 C8A 123.79(16) . . ?
C7A N8 C8A 110.44(15) . . ?
C2 O1 C8A 106.79(13) . . ?
C2 O2 C12 119.07(16) . . ?
C9 O10 C10 115.20(16) . . ?

loop_
_geom_bond_atom_site_label_1
_geom_bond_atom_site_label_2
_geom_bond_distance
_geom_bond_site_symmetry_2
_geom_bond_publ_flag
C2 O2 1.326(2) . ?
C2 O1 1.337(2) . ?
C2 C3 1.338(2) . ?
C3 C11 1.412(3) . ?
C3 C3A 1.521(2) . ?
C3A C3B 1.523(3) . ?
C3A C8A 1.564(2) . ?
C3A C13 1.570(2) . ?
C3B C4 1.386(3) . ?
C3B C7A 1.388(3) . ?
C4 C5 1.392(3) . ?
C5 C6 1.372(3) . ?
C6 C7 1.377(3) . ?
C7 C7A 1.381(3) . ?
C7A N8 1.423(2) . ?
C8A N8 1.437(2) . ?
C8A O1 1.469(2) . ?
C9 O9 1.198(2) . ?
C9 O10 1.334(2) . ?
C9 N8 1.375(2) . ?
C10 O10 1.443(2) . ?
C11 N11 1.145(2) . ?
C12 O2 1.439(2) . ?
C13 C14 1.526(3) . ?
C13 C16 1.530(3) . ?
C13 C15 1.532(3) . ?
